data_7702764
loop_
_publ_author_name
'Zhang, Qian-Feng'
'Song, Yinling'
'Wong, Wai-Yeung'
'Leung, Wa-Hung'
'Xin, Xinquan'

_publ_section_title
;
 Syntheses, molecular structures and optical nonlinearities of
 heteroselenometallic W--Se--Pd compounds containing bidentate phosphine
 ligands
;
_journal_issue 9
_journal_name_full 'Journal of the Chemical Society, Dalton Transactions'
_journal_page_first 1963
_journal_paper_doi 10.1039/b110583n
_journal_year 2002
_chemical_formula_sum 'C26 H24 P2 Pd Se4 W'
_chemical_formula_weight 1004.48
_space_group_IT_number 2
_space_group_name_Hall '-P 1'
_space_group_name_H-M_alt 'P -1'
_symmetry_cell_setting triclinic
_symmetry_space_group_name_H-M 'P -1'
_atom_sites_solution_hydrogens geom
_atom_sites_solution_primary direct
_atom_sites_solution_secondary difmap
_audit_creation_method SHELXL-97
_cell_angle_alpha 82.7280(10)
_cell_angle_beta 76.9780(10)
_cell_angle_gamma 79.7350(10)
_cell_formula_units_Z 2
_cell_length_a 9.3350(5)
_cell_length_b 10.6129(6)
_cell_length_c 15.6580(9)
_cell_measurement_temperature 293(2)
_cell_volume 1481.12(14)
_computing_data_reduction SAINT
_computing_structure_refinement 'SHELXL-97 (Sheldrick, 1997)'
_computing_structure_solution 'SHELXS-97 (Sheldrick, 1990)'
_diffrn_ambient_temperature 293(2)
_diffrn_measured_fraction_theta_full 0.926
_diffrn_measured_fraction_theta_max 0.926
_diffrn_measurement_device_type 'Smart CCD'
_diffrn_radiation_monochromator graphite
_diffrn_radiation_source 'fine-focus sealed tube'
_diffrn_radiation_type MoK\a
_diffrn_radiation_wavelength 0.71073
_diffrn_reflns_av_R_equivalents 0.0208
_diffrn_reflns_av_sigmaI/netI 0.0215
_diffrn_reflns_limit_h_max 12
_diffrn_reflns_limit_h_min -5
_diffrn_reflns_limit_k_max 13
_diffrn_reflns_limit_k_min -13
_diffrn_reflns_limit_l_max 20
_diffrn_reflns_limit_l_min -19
_diffrn_reflns_number 8583
_diffrn_reflns_theta_full 27.50
_diffrn_reflns_theta_max 27.50
_diffrn_reflns_theta_min 1.96
_exptl_absorpt_coefficient_mu 9.524
_exptl_crystal_colour dark-red
_exptl_crystal_density_diffrn 2.252
_exptl_crystal_density_method 'not measured'
_exptl_crystal_description block
_exptl_crystal_F_000 932
_exptl_crystal_size_max 0.32
_exptl_crystal_size_mid 0.20
_exptl_crystal_size_min 0.16
_refine_diff_density_max 1.696
_refine_diff_density_min -1.281
_refine_diff_density_rms 0.152
_refine_ls_extinction_method none
_refine_ls_goodness_of_fit_ref 1.020
_refine_ls_hydrogen_treatment mixed
_refine_ls_matrix_type full
_refine_ls_number_parameters 307
_refine_ls_number_reflns 6279
_refine_ls_number_restraints 0
_refine_ls_restrained_S_all 1.020
_refine_ls_R_factor_all 0.0414
_refine_ls_R_factor_gt 0.0364
_refine_ls_shift/su_max 0.001
_refine_ls_shift/su_mean 0.000
_refine_ls_structure_factor_coef Fsqd
_refine_ls_weighting_details 'calc w=1/[\s^2^(Fo^2^)+(0.0681P)^2^+2.1312P] where P=(Fo^2^+2Fc^2^)/3'
_refine_ls_weighting_scheme calc
_refine_ls_wR_factor_gt 0.1002
_refine_ls_wR_factor_ref 0.1045
_reflns_number_gt 5569
_reflns_number_total 6279
_reflns_threshold_expression >2sigma(I)
_cod_data_source_file b110583n.txt
_cod_data_source_block W-Se-Pd-dppe_cluster
_cod_depositor_comments
;
The following automatic conversions were performed:

data item '_symmetry_cell_setting' value 'Triclinic' was changed to
'triclinic' in accordance with the
/home/saulius/struct/COD-crude-data/automatic-downloads/DataCite-retrospective/RSC/depositions/lib/dictionaries/cif_core.dic
dictionary named 'cif_core.dic' version 2.4.2 last updated on
2011-04-26.

Automatic conversion script
Id: cif_fix_values 6909 2019-04-08 15:41:33Z antanas 
;
_cod_original_sg_symbol_H-M P-1
_cod_database_code 7702764

loop_
_symmetry_equiv_pos_as_xyz
'x, y, z'
'-x, -y, -z'

loop_
_atom_site_label
_atom_site_type_symbol
_atom_site_fract_x
_atom_site_fract_y
_atom_site_fract_z
_atom_site_U_iso_or_equiv
_atom_site_adp_type
_atom_site_occupancy
_atom_site_symmetry_multiplicity
_atom_site_calc_flag
_atom_site_refinement_flags
Pd1 Pd 0.25736(4) 0.92730(3) 0.25141(2) 0.03369(10) Uani 1 1 d .
W1 W 0.27412(3) 1.205004(19) 0.242194(15) 0.04447(9) Uani 1 1 d .
P1 P 0.37175(14) 0.75858(12) 0.17148(8) 0.0352(3) Uani 1 1 d .
P2 P 0.11384(15) 0.78717(13) 0.33682(8) 0.0371(3) Uani 1 1 d .
Se1 Se 0.14504(10) 1.36275(6) 0.16475(6) 0.0761(2) Uani 1 1 d .
Se2 Se 0.41888(10) 1.29173(7) 0.31061(6) 0.0757(2) Uani 1 1 d .
Se3 Se 0.10618(9) 1.09228(6) 0.34540(5) 0.0664(2) Uani 1 1 d .
Se4 Se 0.42616(6) 1.05589(5) 0.14718(4) 0.04532(14) Uani 1 1 d .
C1 C 0.3110(5) 0.7652(5) 0.0684(3) 0.0403(10) Uani 1 1 d .
C2 C 0.2278(7) 0.8730(6) 0.0358(4) 0.0522(13) Uani 1 1 d .
H2 H 0.2022 0.9457 0.0668 0.063 Uiso 1 1 calc R
C3 C 0.1809(8) 0.8753(8) -0.0431(5) 0.0682(18) Uani 1 1 d .
H3 H 0.1266 0.9495 -0.0652 0.082 Uiso 1 1 calc R
C4 C 0.2160(9) 0.7661(10) -0.0881(5) 0.078(2) Uani 1 1 d .
H4 H 0.1837 0.7663 -0.1401 0.094 Uiso 1 1 calc R
C5 C 0.2990(10) 0.6564(9) -0.0558(5) 0.084(2) Uani 1 1 d .
H5 H 0.3230 0.5832 -0.0863 0.101 Uiso 1 1 calc R
C6 C 0.3462(8) 0.6560(7) 0.0219(5) 0.0668(18) Uani 1 1 d .
H6 H 0.4019 0.5822 0.0435 0.080 Uiso 1 1 calc R
C7 C 0.5723(6) 0.7203(5) 0.1468(3) 0.0395(10) Uani 1 1 d .
C8 C 0.6548(7) 0.7695(7) 0.0688(4) 0.0619(17) Uani 1 1 d .
H8 H 0.6062 0.8222 0.0286 0.074 Uiso 1 1 calc R
C9 C 0.8087(7) 0.7413(8) 0.0498(4) 0.0656(18) Uani 1 1 d .
H9 H 0.8627 0.7754 -0.0027 0.079 Uiso 1 1 calc R
C10 C 0.8810(7) 0.6635(7) 0.1081(5) 0.0622(16) Uani 1 1 d .
H10 H 0.9843 0.6434 0.0950 0.075 Uiso 1 1 calc R
C11 C 0.8031(8) 0.6160(8) 0.1845(5) 0.075(2) Uani 1 1 d .
H11 H 0.8531 0.5628 0.2239 0.090 Uiso 1 1 calc R
C12 C 0.6475(7) 0.6452(7) 0.2058(4) 0.0613(17) Uani 1 1 d .
H12 H 0.5952 0.6138 0.2598 0.074 Uiso 1 1 calc R
C13 C 0.3084(6) 0.6145(5) 0.2353(4) 0.0426(11) Uani 1 1 d .
H13A H 0.3265 0.5450 0.1976 0.051 Uiso 1 1 calc R
H13B H 0.3624 0.5873 0.2823 0.051 Uiso 1 1 calc R
C14 C 0.1412(6) 0.6469(5) 0.2739(4) 0.0434(11) Uani 1 1 d .
H14A H 0.1061 0.5745 0.3121 0.052 Uiso 1 1 calc R
H14B H 0.0860 0.6664 0.2271 0.052 Uiso 1 1 calc R
C15 C 0.1705(6) 0.7249(5) 0.4394(3) 0.0428(11) Uani 1 1 d .
C16 C 0.1634(13) 0.6004(8) 0.4736(6) 0.101(4) Uani 1 1 d .
H16 H 0.1265 0.5460 0.4447 0.121 Uiso 1 1 calc R
C17 C 0.2111(16) 0.5544(9) 0.5515(7) 0.123(5) Uani 1 1 d .
H17 H 0.2094 0.4687 0.5728 0.147 Uiso 1 1 calc R
C18 C 0.2607(10) 0.6345(10) 0.5975(5) 0.089(3) Uani 1 1 d .
H18 H 0.2899 0.6040 0.6503 0.106 Uiso 1 1 calc R
C19 C 0.2662(9) 0.7577(8) 0.5648(5) 0.0707(19) Uani 1 1 d .
H19 H 0.3011 0.8119 0.5949 0.085 Uiso 1 1 calc R
C20 C 0.2201(8) 0.8052(7) 0.4861(4) 0.0578(15) Uani 1 1 d .
H20 H 0.2228 0.8909 0.4651 0.069 Uiso 1 1 calc R
C21 C -0.0854(6) 0.8377(5) 0.3583(3) 0.0417(11) Uani 1 1 d .
C22 C -0.1786(7) 0.8137(7) 0.4389(4) 0.0614(16) Uani 1 1 d .
H22 H -0.1405 0.7708 0.4865 0.074 Uiso 1 1 calc R
C23 C -0.3324(8) 0.8557(9) 0.4471(6) 0.084(2) Uani 1 1 d .
H23 H -0.3962 0.8405 0.5009 0.101 Uiso 1 1 calc R
C24 C -0.3892(8) 0.9176(9) 0.3784(6) 0.079(2) Uani 1 1 d .
H24 H -0.4913 0.9442 0.3853 0.095 Uiso 1 1 calc R
C25 C -0.2995(8) 0.9408(8) 0.3004(5) 0.073(2) Uani 1 1 d .
H25 H -0.3397 0.9827 0.2533 0.087 Uiso 1 1 calc R
C26 C -0.1474(7) 0.9031(7) 0.2895(4) 0.0615(16) Uani 1 1 d .
H26 H -0.0860 0.9216 0.2354 0.074 Uiso 1 1 calc R

loop_
_atom_site_aniso_label
_atom_site_aniso_U_11
_atom_site_aniso_U_22
_atom_site_aniso_U_33
_atom_site_aniso_U_23
_atom_site_aniso_U_13
_atom_site_aniso_U_12
Pd1 0.03719(19) 0.02644(19) 0.03660(19) -0.00477(14) -0.00377(15) -0.00634(14)
W1 0.05654(15) 0.02738(12) 0.05488(15) -0.00393(9) -0.02213(11) -0.00711(9)
P1 0.0357(6) 0.0284(6) 0.0400(6) -0.0047(5) -0.0058(5) -0.0024(5)
P2 0.0391(6) 0.0359(6) 0.0377(6) -0.0033(5) -0.0057(5) -0.0123(5)
Se1 0.1004(6) 0.0387(3) 0.1049(6) -0.0111(3) -0.0652(5) 0.0068(3)
Se2 0.1102(6) 0.0441(4) 0.0960(5) 0.0033(3) -0.0679(5) -0.0206(4)
Se3 0.0762(4) 0.0426(3) 0.0711(4) -0.0249(3) 0.0171(3) -0.0122(3)
Se4 0.0476(3) 0.0361(3) 0.0497(3) 0.0029(2) -0.0042(2) -0.0119(2)
C1 0.035(2) 0.044(3) 0.042(2) -0.008(2) -0.008(2) -0.006(2)
C2 0.052(3) 0.052(3) 0.054(3) -0.008(3) -0.015(3) -0.006(3)
C3 0.060(4) 0.086(5) 0.063(4) 0.000(4) -0.028(3) -0.008(4)
C4 0.072(5) 0.123(7) 0.051(4) -0.019(4) -0.016(3) -0.033(5)
C5 0.095(6) 0.094(6) 0.072(5) -0.044(4) -0.027(4) -0.001(5)
C6 0.078(5) 0.062(4) 0.063(4) -0.027(3) -0.022(3) 0.008(3)
C7 0.038(2) 0.033(2) 0.048(3) -0.010(2) -0.008(2) -0.0016(19)
C8 0.046(3) 0.085(5) 0.047(3) 0.010(3) -0.007(3) -0.005(3)
C9 0.049(3) 0.091(5) 0.051(3) -0.003(3) -0.001(3) -0.009(3)
C10 0.036(3) 0.071(4) 0.077(4) -0.015(3) -0.010(3) 0.002(3)
C11 0.051(4) 0.084(5) 0.087(5) 0.019(4) -0.029(4) -0.005(3)
C12 0.046(3) 0.079(5) 0.058(3) 0.015(3) -0.016(3) -0.015(3)
C13 0.051(3) 0.023(2) 0.052(3) -0.006(2) -0.006(2) -0.007(2)
C14 0.044(3) 0.041(3) 0.047(3) -0.008(2) -0.004(2) -0.016(2)
C15 0.042(3) 0.046(3) 0.041(3) 0.000(2) -0.009(2) -0.012(2)
C16 0.173(10) 0.070(5) 0.091(6) 0.027(4) -0.082(7) -0.059(6)
C17 0.222(14) 0.075(6) 0.105(7) 0.042(5) -0.096(9) -0.068(8)
C18 0.100(6) 0.107(7) 0.073(5) 0.027(5) -0.050(5) -0.036(5)
C19 0.075(5) 0.084(5) 0.064(4) -0.017(4) -0.030(4) -0.012(4)
C20 0.068(4) 0.060(4) 0.050(3) -0.006(3) -0.018(3) -0.012(3)
C21 0.042(3) 0.042(3) 0.041(3) -0.011(2) -0.004(2) -0.010(2)
C22 0.053(3) 0.081(5) 0.046(3) -0.001(3) 0.000(3) -0.015(3)
C23 0.048(4) 0.112(7) 0.079(5) -0.010(5) 0.016(4) -0.012(4)
C24 0.048(4) 0.088(6) 0.097(6) -0.014(5) -0.010(4) 0.002(4)
C25 0.059(4) 0.090(6) 0.070(4) -0.008(4) -0.024(4) 0.002(4)
C26 0.050(3) 0.080(5) 0.050(3) -0.002(3) -0.008(3) -0.004(3)

loop_
_atom_type_symbol
_atom_type_description
_atom_type_scat_dispersion_real
_atom_type_scat_dispersion_imag
_atom_type_scat_source
C C 0.0033 0.0016 'International Tables Vol C Tables 4.2.6.8 and 6.1.1.4'
H H 0.0000 0.0000 'International Tables Vol C Tables 4.2.6.8 and 6.1.1.4'
P P 0.1023 0.0942 'International Tables Vol C Tables 4.2.6.8 and 6.1.1.4'
Se Se -0.0929 2.2259 'International Tables Vol C Tables 4.2.6.8 and 6.1.1.4'
Pd Pd -0.9988 1.0072 'International Tables Vol C Tables 4.2.6.8 and 6.1.1.4'
W W -0.8490 6.8722 'International Tables Vol C Tables 4.2.6.8 and 6.1.1.4'

loop_
_geom_angle_atom_site_label_1
_geom_angle_atom_site_label_2
_geom_angle_atom_site_label_3
_geom_angle
P2 Pd1 P1 86.30(5)
P2 Pd1 Se4 172.65(4)
P1 Pd1 Se4 86.37(4)
P2 Pd1 Se3 86.31(4)
P1 Pd1 Se3 172.22(4)
Se4 Pd1 Se3 100.98(2)
P2 Pd1 W1 136.70(4)
P1 Pd1 W1 136.90(4)
Se4 Pd1 W1 50.592(15)
Se3 Pd1 W1 50.391(18)
Se1 W1 Se2 109.89(3)
Se1 W1 Se3 109.34(3)
Se2 W1 Se3 110.74(3)
Se1 W1 Se4 110.18(3)
Se2 W1 Se4 109.36(3)
Se3 W1 Se4 107.30(2)
Se1 W1 Pd1 124.91(2)
Se2 W1 Pd1 125.20(2)
Se3 W1 Pd1 53.692(17)
Se4 W1 Pd1 53.611(15)
C7 P1 C1 106.9(2)
C7 P1 C13 104.8(2)
C1 P1 C13 104.4(3)
C7 P1 Pd1 120.13(17)
C1 P1 Pd1 112.87(18)
C13 P1 Pd1 106.37(17)
C21 P2 C15 109.2(2)
C21 P2 C14 103.7(2)
C15 P2 C14 105.3(3)
C21 P2 Pd1 117.06(18)
C15 P2 Pd1 114.31(17)
C14 P2 Pd1 105.95(17)
W1 Se3 Pd1 75.92(2)
W1 Se4 Pd1 75.798(19)
C2 C1 C6 118.7(5)
C2 C1 P1 122.2(4)
C6 C1 P1 119.1(4)
C1 C2 C3 121.1(6)
C4 C3 C2 119.4(7)
C3 C4 C5 120.2(6)
C4 C5 C6 119.8(7)
C5 C6 C1 120.8(7)
C12 C7 C8 118.2(5)
C12 C7 P1 121.1(4)
C8 C7 P1 120.7(4)
C7 C8 C9 120.9(6)
C10 C9 C8 120.0(6)
C11 C10 C9 119.9(6)
C10 C11 C12 121.0(6)
C7 C12 C11 119.9(6)
C14 C13 P1 108.3(4)
C13 C14 P2 107.6(3)
C16 C15 C20 118.4(6)
C16 C15 P2 121.8(5)
C20 C15 P2 119.7(4)
C15 C16 C17 120.5(7)
C18 C17 C16 120.8(8)
C19 C18 C17 119.0(7)
C18 C19 C20 121.1(7)
C15 C20 C19 120.2(6)
C22 C21 C26 118.7(6)
C22 C21 P2 123.6(5)
C26 C21 P2 117.7(4)
C21 C22 C23 118.4(6)
C24 C23 C22 121.4(7)
C25 C24 C23 120.4(7)
C24 C25 C26 120.4(7)
C25 C26 C21 120.8(6)

loop_
_geom_bond_atom_site_label_1
_geom_bond_atom_site_label_2
_geom_bond_distance
Pd1 P2 2.2790(13)
Pd1 P1 2.2796(13)
Pd1 Se4 2.4603(6)
Pd1 Se3 2.4615(7)
Pd1 W1 2.9628(4)
W1 Se1 2.2695(7)
W1 Se2 2.2729(7)
W1 Se3 2.3533(7)
W1 Se4 2.3613(6)
P1 C7 1.806(5)
P1 C1 1.816(5)
P1 C13 1.832(5)
P2 C21 1.808(5)
P2 C15 1.813(5)
P2 C14 1.836(5)
C1 C2 1.374(8)
C1 C6 1.396(8)
C2 C3 1.397(9)
C3 C4 1.384(11)
C4 C5 1.384(12)
C5 C6 1.385(10)
C7 C12 1.374(8)
C7 C8 1.383(8)
C8 C9 1.386(9)
C9 C10 1.363(10)
C10 C11 1.342(10)
C11 C12 1.402(9)
C13 C14 1.536(7)
C15 C16 1.369(9)
C15 C20 1.389(8)
C16 C17 1.393(11)
C17 C18 1.379(13)
C18 C19 1.348(11)
C19 C20 1.400(9)
C21 C22 1.385(8)
C21 C26 1.388(8)
C22 C23 1.407(10)
C23 C24 1.350(12)
C24 C25 1.337(11)
C25 C26 1.382(9)
